data_4340932
loop_
_publ_author_name
'Chen, Wei-Chao'
'Wang, Xin-Long'
'Jiao, Yan-Qing'
'Huang, Peng'
'Zhou, En-Long'
'Su, Zhong-Min'
'Shao, Kui-Zhan'

_publ_section_title
;
 pH-controlled and sulfite anion-directed assembly of a family of
 cerium(III)-containing polyoxotungstates clusters.
;
_journal_issue 18
_journal_name_full 'Inorganic chemistry'
_journal_page_first 9486
_journal_page_last 9497
_journal_paper_doi 10.1021/ic500442k
_journal_volume 53
_journal_year 2014
_chemical_formula_sum 'C16 H146 Ce4 N8 Na16 O191 W44'
_chemical_formula_weight 12525.13
_chemical_name_systematic
; 
 ? 
;
_space_group_IT_number 122
_symmetry_cell_setting tetragonal
_symmetry_space_group_name_Hall 'I -4 2bw'
_symmetry_space_group_name_H-M 'I -4 2 d'
_atom_sites_solution_primary direct
_atom_sites_solution_secondary difmap
_audit_creation_method SHELXL-97
_cell_angle_alpha 90.00
_cell_angle_beta 90.00
_cell_angle_gamma 90.00
_cell_formula_units_Z 4
_cell_length_a 25.987(4)
_cell_length_b 25.987(4)
_cell_length_c 34.162(6)
_cell_measurement_reflns_used 6046
_cell_measurement_temperature 296(2)
_cell_measurement_theta_max 24.9909
_cell_measurement_theta_min 2.3847
_cell_volume 23070(6)
_computing_cell_refinement 'RAPID AUTO'
_computing_data_collection 'RAPID AUTO'
_computing_data_reduction 'RAPID AUTO'
_computing_structure_refinement 'SHELXL-97 (Sheldrick, 1997)'
_computing_structure_solution 'SHELXS-97 (Sheldrick, 1990)'
_diffrn_ambient_temperature 296(2)
_diffrn_detector_area_resol_mean 0.01
_diffrn_measured_fraction_theta_full 0.999
_diffrn_measured_fraction_theta_max 0.999
_diffrn_measurement_device_type 'Bruker APEX area-detector diffractometer'
_diffrn_measurement_method '\f and \w scan'
_diffrn_radiation_monochromator graphite
_diffrn_radiation_source 'fine-focus sealed tube'
_diffrn_radiation_type MoK\a
_diffrn_radiation_wavelength 0.71073
_diffrn_reflns_av_R_equivalents 0.1201
_diffrn_reflns_av_sigmaI/netI 0.0807
_diffrn_reflns_limit_h_max 30
_diffrn_reflns_limit_h_min -29
_diffrn_reflns_limit_k_max 30
_diffrn_reflns_limit_k_min -22
_diffrn_reflns_limit_l_max 40
_diffrn_reflns_limit_l_min -34
_diffrn_reflns_number 58962
_diffrn_reflns_theta_full 25.00
_diffrn_reflns_theta_max 25.00
_diffrn_reflns_theta_min 1.85
_diffrn_standards_decay_% none
_diffrn_standards_interval_count 0
_diffrn_standards_interval_time 0
_diffrn_standards_number 0
_exptl_absorpt_coefficient_mu 22.735
_exptl_absorpt_correction_T_max 0.0789
_exptl_absorpt_correction_T_min 0.0707
_exptl_absorpt_correction_type numerical
_exptl_absorpt_process_details 'ABSCOR by T.Higashi    8 March, 1995'
_exptl_crystal_colour yellow
_exptl_crystal_density_diffrn 3.606
_exptl_crystal_density_method 'not measured'
_exptl_crystal_description block
_exptl_crystal_F_000 21960
_exptl_crystal_size_max 0.24
_exptl_crystal_size_mid 0.23
_exptl_crystal_size_min 0.22
_platon_squeeze_details
;
;
_refine_diff_density_max 1.990
_refine_diff_density_min -1.288
_refine_diff_density_rms 0.312
_refine_ls_abs_structure_details 'Flack H D (1983), Acta Cryst. A39, 876-881'
_refine_ls_abs_structure_Flack 0.000(16)
_refine_ls_extinction_method none
_refine_ls_goodness_of_fit_ref 1.030
_refine_ls_hydrogen_treatment constr
_refine_ls_matrix_type full
_refine_ls_number_parameters 614
_refine_ls_number_reflns 10158
_refine_ls_number_restraints 290
_refine_ls_restrained_S_all 1.020
_refine_ls_R_factor_all 0.0571
_refine_ls_R_factor_gt 0.0448
_refine_ls_shift/su_max 0.004
_refine_ls_shift/su_mean 0.000
_refine_ls_structure_factor_coef Fsqd
_refine_ls_weighting_details 'calc w=1/[\s^2^(Fo^2^)+(0.0482P)^2^+0.0000P] where P=(Fo^2^+2Fc^2^)/3'
_refine_ls_weighting_scheme calc
_refine_ls_wR_factor_gt 0.0949
_refine_ls_wR_factor_ref 0.1003
_reflns_number_gt 8616
_reflns_number_total 10158
_reflns_threshold_expression >2sigma(I)
_cod_data_source_file ic500442k_si_003.cif
_cod_data_source_block 1
_cod_depositor_comments 'Adding full bibliography for 4340931--4340935.cif.'
_cod_original_cell_volume 23071(6)
_cod_original_sg_symbol_H-M I-42d
_cod_database_code 4340932

loop_
_symmetry_equiv_pos_as_xyz
'x, y, z'
'-x, -y, z'
'y, -x, -z'
'-y, x, -z'
'-x+1/2, y, -z+3/4'
'x+1/2, -y, -z+3/4'
'-y+1/2, -x, z+3/4'
'y+1/2, x, z+3/4'
'x+1/2, y+1/2, z+1/2'
'-x+1/2, -y+1/2, z+1/2'
'y+1/2, -x+1/2, -z+1/2'
'-y+1/2, x+1/2, -z+1/2'
'-x+1, y+1/2, -z+5/4'
'x+1, -y+1/2, -z+5/4'
'-y+1, -x+1/2, z+5/4'
'y+1, x+1/2, z+5/4'

loop_
_atom_site_label
_atom_site_type_symbol
_atom_site_fract_x
_atom_site_fract_y
_atom_site_fract_z
_atom_site_U_iso_or_equiv
_atom_site_adp_type
_atom_site_occupancy
_atom_site_symmetry_multiplicity
_atom_site_calc_flag
_atom_site_refinement_flags
W1 W 0.29488(3) 0.37089(3) 0.09794(3) 0.0141(2) Uani 1 1 d U
W2 W 0.26143(4) 0.51878(3) 0.19071(3) 0.0174(2) Uani 1 1 d U
W3 W 0.12751(3) 0.51968(3) 0.04714(3) 0.0169(2) Uani 1 1 d U
W4 W 0.32579(3) 0.60277(3) 0.11418(3) 0.0156(2) Uani 1 1 d U
W5 W 0.22586(3) 0.48048(3) -0.00999(3) 0.0158(2) Uani 1 1 d .
W6 W 0.36553(3) 0.46626(3) 0.12851(3) 0.0158(2) Uani 1 1 d U
W7 W 0.21345(3) 0.62823(3) 0.07509(3) 0.0157(2) Uani 1 1 d .
W8 W 0.18681(3) 0.42166(3) 0.15862(3) 0.0158(2) Uani 1 1 d U
W9 W 0.34722(3) 0.45366(3) 0.03598(3) 0.0137(2) Uani 1 1 d .
W10 W 0.16786(3) 0.39699(3) 0.05192(3) 0.0160(2) Uani 1 1 d U
W11 W 0.14834(3) 0.54472(3) 0.15172(3) 0.0181(2) Uani 1 1 d .
Ce1 Ce 0.39168(5) 0.32640(5) 0.00365(4) 0.0173(3) Uani 1 1 d .
O1 O 0.3168(6) 0.4786(6) 0.1687(4) 0.022(4) Uani 1 1 d U
O2 O 0.3384(5) 0.3711(5) 0.0532(4) 0.013(3) Uani 1 1 d U
O3 O 0.2179(5) 0.5000(5) 0.1360(4) 0.015(3) Uani 1 1 d U
O4 O 0.3521(5) 0.3935(5) 0.1322(4) 0.017(3) Uani 1 1 d U
O5 O 0.1126(5) 0.4479(5) 0.0472(4) 0.014(3) Uani 1 1 d U
O6 O 0.3030(5) 0.4547(5) 0.0855(4) 0.013(3) Uani 1 1 d U
O7 O 0.3610(5) 0.5393(5) 0.1184(5) 0.025(4) Uani 1 1 d .
O8 O 0.2824(7) 0.5310(6) 0.2355(4) 0.032(4) Uani 1 1 d U
O9 O 0.1788(5) 0.5974(5) 0.1262(4) 0.014(3) Uani 1 1 d U
O10 O 0.2053(5) 0.4744(5) 0.0538(4) 0.010(3) Uani 1 1 d U
O11 O 0.1855(6) 0.4086(5) 0.0013(4) 0.023(4) Uani 1 1 d U
O12 O 0.2663(6) 0.6498(6) 0.1102(4) 0.025(4) Uani 1 1 d U
O13 O 0.1680(5) 0.5802(5) 0.0516(4) 0.018(3) Uani 1 1 d .
O14 O 0.3988(5) 0.4548(6) 0.0773(4) 0.022(4) Uani 1 1 d .
O15 O 0.1224(6) 0.5207(6) 0.1014(5) 0.027(4) Uani 1 1 d .
O16 O 0.2631(5) 0.5606(5) 0.0845(4) 0.017(3) Uani 1 1 d U
O17 O 0.3008(6) 0.3051(6) 0.1104(4) 0.023(4) Uani 1 1 d U
O18 O 0.1608(5) 0.4110(6) 0.1095(4) 0.024(3) Uani 1 1 d U
O19 O 0.1753(7) 0.6805(6) 0.0777(5) 0.040(5) Uani 1 1 d .
O20 O 0.2476(6) 0.3921(5) 0.1413(4) 0.023(4) Uani 1 1 d .
O21 O 0.1572(6) 0.5091(6) -0.0053(4) 0.023(3) Uani 1 1 d U
O22 O 0.3900(5) 0.4241(5) 0.0031(4) 0.017(3) Uani 1 1 d U
O23 O 0.2224(6) 0.4699(6) -0.0591(5) 0.034(4) Uani 1 1 d U
O24 O 0.2876(5) 0.5733(5) 0.1634(4) 0.017(3) Uani 1 1 d U
O25 O 0.1613(6) 0.3717(6) 0.1856(5) 0.033(4) Uani 1 1 d .
O26 O 0.2848(6) 0.4430(5) 0.0075(4) 0.020(4) Uani 1 1 d .
O27 O 0.2591(6) 0.5413(5) -0.0046(4) 0.023(4) Uani 1 1 d .
O28 O 0.2268(6) 0.4528(6) 0.2002(5) 0.030(4) Uani 1 1 d U
O29 O 0.1353(5) 0.4715(5) 0.1692(4) 0.021(3) Uani 1 1 d U
O30 O 0.4198(6) 0.4637(7) 0.1558(4) 0.029(4) Uani 1 1 d U
O31 O 0.0698(6) 0.5423(6) 0.0344(5) 0.034(4) Uani 1 1 d .
O32 O 0.3514(6) 0.5197(6) 0.0251(4) 0.025(4) Uani 1 1 d U
O33 O 0.2339(6) 0.3692(6) 0.0659(4) 0.027(4) Uani 1 1 d .
O34 O 0.3501(6) 0.6165(5) 0.0665(4) 0.019(3) Uani 1 1 d U
O35 O 0.1933(6) 0.5512(6) 0.1963(4) 0.027(4) Uani 1 1 d U
O36 O 0.0948(6) 0.5724(6) 0.1728(5) 0.036(4) Uani 1 1 d .
O37 O 0.2479(6) 0.6412(5) 0.0326(4) 0.027(4) Uani 1 1 d .
O38 O 0.1298(6) 0.3401(6) 0.0499(5) 0.032(4) Uani 1 1 d .
O39 O 0.3632(6) 0.6388(7) 0.1432(4) 0.032(4) Uani 1 1 d U
O1W O 0.4481(6) 0.3580(6) 0.0621(5) 0.038(4) Uani 1 1 d U
O2W O 0.2949(6) 0.3315(7) -0.0128(5) 0.033(4) Uani 1 1 d U
O3W O 0.3694(7) 0.2633(6) 0.0589(5) 0.043(5) Uani 1 1 d .
Na1 Na 0.2364(9) 0.6692(8) 0.1912(6) 0.045(6) Uani 0.50 1 d P
N1 N 0.0907(9) 0.4313(9) -0.0460(7) 0.056(7) Uani 1 1 d .
H1D H 0.1115 0.4081 -0.0575 0.067 Uiso 1 1 calc R
H1E H 0.1094 0.4480 -0.0278 0.067 Uiso 1 1 calc R
N2 N 0.3188(12) 0.3834(11) 0.2163(9) 0.080(9) Uani 1 1 d U
H2D H 0.3444 0.3733 0.2003 0.096 Uiso 1 1 calc R
H2E H 0.2992 0.4058 0.2029 0.096 Uiso 1 1 calc R
C1 C 0.0753(14) 0.4670(14) -0.0744(11) 0.082(12) Uani 1 1 d U
H1A H 0.1051 0.4813 -0.0869 0.123 Uiso 1 1 calc R
H1B H 0.0560 0.4941 -0.0622 0.123 Uiso 1 1 calc R
H1C H 0.0542 0.4501 -0.0936 0.123 Uiso 1 1 calc R
C2 C 0.0513(12) 0.4047(12) -0.0270(9) 0.057(9) Uani 1 1 d U
H2A H 0.0659 0.3815 -0.0082 0.086 Uiso 1 1 calc R
H2B H 0.0317 0.3856 -0.0458 0.086 Uiso 1 1 calc R
H2C H 0.0293 0.4288 -0.0139 0.086 Uiso 1 1 calc R
C3 C 0.3413(15) 0.4101(15) 0.2494(11) 0.088(12) Uani 1 1 d U
H3A H 0.3617 0.4384 0.2402 0.132 Uiso 1 1 calc R
H3B H 0.3627 0.3868 0.2639 0.132 Uiso 1 1 calc R
H3C H 0.3144 0.4229 0.2661 0.132 Uiso 1 1 calc R
C4 C 0.2872(13) 0.3381(13) 0.2260(10) 0.072(10) Uani 1 1 d U
H4A H 0.2734 0.3235 0.2024 0.108 Uiso 1 1 calc R
H4B H 0.2594 0.3482 0.2429 0.108 Uiso 1 1 calc R
H4C H 0.3080 0.3129 0.2391 0.108 Uiso 1 1 calc R
O4W O 0.3028(13) 0.7438(12) 0.0845(10) 0.054(9) Uani 0.60 1 d PU
O5W O 0.4081(11) 0.3334(11) 0.1849(9) 0.042(8) Uani 0.60 1 d PU
O6W O 0.2957(12) 0.5454(12) 0.3082(9) 0.033(8) Uani 0.50 1 d PU
O7W O 0.1922(16) 0.2430(15) 0.0907(12) 0.033(10) Uani 0.40 1 d PU
O8W O 0.3289(18) 0.4477(17) -0.0864(13) 0.031(11) Uani 0.35 1 d PU
O9W O 0.078(2) 0.301(2) 0.1246(19) 0.049(17) Uani 0.30 1 d PU
O10W O 0.462(2) 0.275(2) 0.1216(19) 0.032(16) Uani 0.25 1 d PU

loop_
_atom_site_aniso_label
_atom_site_aniso_U_11
_atom_site_aniso_U_22
_atom_site_aniso_U_33
_atom_site_aniso_U_23
_atom_site_aniso_U_13
_atom_site_aniso_U_12
W1 0.0135(5) 0.0095(4) 0.0192(5) 0.0012(4) 0.0025(4) 0.0021(4)
W2 0.0199(5) 0.0186(5) 0.0136(5) -0.0018(4) 0.0023(4) 0.0003(4)
W3 0.0095(4) 0.0173(5) 0.0240(5) 0.0017(4) -0.0015(4) 0.0012(4)
W4 0.0146(5) 0.0121(4) 0.0201(5) -0.0032(4) 0.0008(4) -0.0032(4)
W5 0.0154(5) 0.0155(5) 0.0164(5) 0.0009(4) 0.0003(4) -0.0024(4)
W6 0.0129(4) 0.0166(5) 0.0177(5) -0.0022(4) -0.0040(4) 0.0024(4)
W7 0.0150(5) 0.0106(4) 0.0214(5) 0.0017(4) 0.0029(4) 0.0018(4)
W8 0.0163(5) 0.0137(5) 0.0175(5) 0.0034(4) 0.0043(4) 0.0007(4)
W9 0.0135(4) 0.0107(4) 0.0171(5) -0.0020(4) 0.0042(4) 0.0001(4)
W10 0.0142(5) 0.0135(4) 0.0204(5) 0.0000(4) -0.0020(4) -0.0042(4)
W11 0.0148(5) 0.0160(5) 0.0235(5) 0.0018(4) 0.0081(4) 0.0036(4)
Ce1 0.0146(6) 0.0151(7) 0.0221(7) -0.0058(6) 0.0009(6) 0.0026(5)
O1 0.021(7) 0.022(7) 0.024(7) 0.002(6) -0.013(6) -0.001(6)
O2 0.015(5) 0.007(4) 0.017(5) -0.005(4) -0.002(4) -0.004(4)
O3 0.010(5) 0.012(5) 0.023(6) -0.010(5) 0.001(5) -0.001(5)
O4 0.014(6) 0.019(6) 0.018(7) 0.000(6) 0.002(6) 0.001(5)
O5 0.018(6) 0.013(5) 0.013(6) 0.003(5) -0.001(5) -0.008(5)
O6 0.012(7) 0.020(6) 0.007(7) 0.002(6) 0.005(6) 0.003(6)
O7 0.019(8) 0.015(8) 0.042(10) 0.003(7) 0.004(8) 0.000(7)
O8 0.042(8) 0.037(8) 0.016(7) -0.001(6) 0.009(6) 0.008(6)
O9 0.012(5) 0.013(5) 0.017(5) 0.001(4) 0.007(4) 0.004(4)
O10 0.010(4) 0.014(4) 0.006(4) 0.003(4) 0.000(3) 0.000(3)
O11 0.031(7) 0.013(6) 0.026(7) -0.005(6) -0.003(6) 0.007(6)
O12 0.021(7) 0.022(7) 0.031(7) 0.006(6) 0.011(6) -0.004(6)
O13 0.021(8) 0.019(8) 0.014(8) 0.002(7) -0.004(7) 0.005(7)
O14 0.018(8) 0.030(9) 0.020(9) 0.003(7) 0.002(7) 0.001(7)
O15 0.016(8) 0.024(9) 0.042(10) 0.017(8) 0.002(8) 0.000(7)
O16 0.010(6) 0.023(7) 0.019(7) 0.001(6) -0.006(5) -0.001(5)
O17 0.026(7) 0.019(7) 0.023(7) 0.003(6) 0.017(6) -0.001(6)
O18 0.015(6) 0.028(7) 0.030(5) 0.003(6) 0.009(5) -0.005(6)
O19 0.049(12) 0.023(9) 0.047(11) 0.009(9) -0.005(10) 0.022(9)
O20 0.028(9) 0.016(8) 0.024(9) -0.008(7) -0.002(7) 0.004(7)
O21 0.022(7) 0.022(7) 0.025(6) 0.004(6) -0.011(5) -0.003(6)
O22 0.016(6) 0.022(7) 0.012(6) 0.002(6) 0.005(5) -0.004(6)
O23 0.024(7) 0.045(8) 0.031(7) -0.007(7) 0.004(6) -0.014(6)
O24 0.013(6) 0.018(6) 0.020(7) -0.009(6) -0.003(6) 0.005(5)
O25 0.020(9) 0.026(9) 0.054(11) 0.005(9) 0.017(8) 0.011(8)
O26 0.026(9) 0.016(8) 0.020(9) 0.003(7) 0.006(7) -0.002(7)
O27 0.027(9) 0.016(8) 0.027(9) 0.006(7) 0.006(7) 0.002(7)
O28 0.037(7) 0.020(7) 0.033(7) -0.008(6) 0.001(6) 0.005(6)
O29 0.021(8) 0.021(8) 0.020(8) -0.005(7) 0.006(7) 0.002(6)
O30 0.014(7) 0.050(11) 0.025(9) -0.001(8) 0.007(6) -0.009(8)
O31 0.019(9) 0.041(11) 0.043(11) 0.008(9) -0.011(8) 0.004(8)
O32 0.034(7) 0.027(7) 0.015(7) 0.002(6) -0.003(6) -0.005(6)
O33 0.020(8) 0.037(10) 0.023(9) -0.009(8) 0.001(7) 0.005(8)
O34 0.030(7) 0.016(6) 0.010(6) 0.003(5) -0.008(6) -0.002(6)
O35 0.035(7) 0.025(7) 0.021(7) -0.003(6) -0.002(6) 0.006(6)
O36 0.030(10) 0.022(9) 0.056(12) -0.001(9) 0.014(9) 0.011(8)
O37 0.045(10) 0.009(8) 0.027(9) -0.006(7) 0.005(8) -0.001(7)
O38 0.019(9) 0.038(10) 0.038(10) -0.002(8) -0.001(8) -0.019(8)
O39 0.016(9) 0.045(11) 0.034(10) 0.001(8) -0.005(7) -0.001(7)
O1W 0.040(8) 0.038(8) 0.037(8) -0.012(7) -0.012(7) 0.024(7)
O2W 0.022(7) 0.045(8) 0.032(7) -0.002(7) -0.007(6) 0.001(6)
O3W 0.054(12) 0.024(9) 0.051(12) 0.010(9) 0.025(10) -0.010(9)
Na1 0.057(14) 0.038(13) 0.041(13) 0.006(10) -0.007(11) 0.018(11)
N1 0.065(18) 0.054(16) 0.048(16) -0.007(13) -0.019(14) 0.003(14)
N2 0.084(12) 0.078(12) 0.079(12) 0.005(9) -0.002(9) 0.009(9)
C1 0.080(14) 0.078(14) 0.089(14) -0.005(9) -0.008(9) 0.005(9)
C2 0.056(11) 0.058(11) 0.058(12) -0.001(9) -0.007(9) -0.010(9)
C3 0.088(15) 0.087(15) 0.089(15) 0.006(9) -0.018(9) 0.000(9)
C4 0.070(13) 0.073(13) 0.074(13) 0.008(9) -0.005(9) -0.004(9)
O4W 0.062(12) 0.042(12) 0.058(12) -0.004(9) -0.002(9) 0.001(9)
O5W 0.036(11) 0.036(11) 0.055(11) 0.005(8) -0.020(8) -0.005(8)
O6W 0.037(10) 0.033(10) 0.029(10) -0.004(7) -0.003(7) -0.005(7)
O7W 0.040(13) 0.023(13) 0.037(13) 0.006(9) -0.009(9) -0.005(9)
O8W 0.033(14) 0.028(14) 0.031(14) -0.004(9) 0.016(9) 0.005(9)
O9W 0.050(19) 0.048(19) 0.050(19) 0.003(10) 0.000(10) 0.005(10)
O10W 0.027(18) 0.043(18) 0.028(18) -0.002(10) -0.001(10) -0.010(10)

loop_
_atom_type_symbol
_atom_type_description
_atom_type_scat_dispersion_real
_atom_type_scat_dispersion_imag
_atom_type_scat_source
C C 0.0033 0.0016 'International Tables Vol C Tables 4.2.6.8 and 6.1.1.4'
H H 0.0000 0.0000 'International Tables Vol C Tables 4.2.6.8 and 6.1.1.4'
N N 0.0061 0.0033 'International Tables Vol C Tables 4.2.6.8 and 6.1.1.4'
O O 0.0106 0.0060 'International Tables Vol C Tables 4.2.6.8 and 6.1.1.4'
W W -0.8490 6.8722 'International Tables Vol C Tables 4.2.6.8 and 6.1.1.4'
Ce Ce -0.2486 2.6331 'International Tables Vol C Tables 4.2.6.8 and 6.1.1.4'
Na Na 0.0362 0.0249 'International Tables Vol C Tables 4.2.6.8 and 6.1.1.4'

loop_
_geom_angle_atom_site_label_1
_geom_angle_atom_site_label_2
_geom_angle_atom_site_label_3
_geom_angle
_geom_angle_site_symmetry_1
_geom_angle_site_symmetry_3
O17 W1 O2 98.3(6) . .
O17 W1 O33 100.7(7) . .
O2 W1 O33 91.9(6) . .
O17 W1 O4 94.5(6) . .
O2 W1 O4 91.6(5) . .
O33 W1 O4 163.7(6) . .
O17 W1 O20 98.1(6) . .
O2 W1 O20 163.6(6) . .
O33 W1 O20 85.5(6) . .
O4 W1 O20 86.7(6) . .
O17 W1 O6 169.2(6) . .
O2 W1 O6 77.8(5) . .
O33 W1 O6 89.5(6) . .
O4 W1 O6 75.7(5) . .
O20 W1 O6 86.0(5) . .
O8 W2 O24 101.6(7) . .
O8 W2 O1 102.6(7) . .
O24 W2 O1 86.8(6) . .
O8 W2 O28 99.5(7) . .
O24 W2 O28 158.7(6) . .
O1 W2 O28 86.2(6) . .
O8 W2 O35 97.1(7) . .
O24 W2 O35 93.0(6) . .
O1 W2 O35 159.9(6) . .
O28 W2 O35 86.9(6) . .
O8 W2 O3 168.6(7) . .
O24 W2 O3 86.0(6) . .
O1 W2 O3 86.2(5) . .
O28 W2 O3 73.5(6) . .
O35 W2 O3 73.8(5) . .
O31 W3 O15 101.0(7) . .
O31 W3 O13 103.1(7) . .
O15 W3 O13 87.0(6) . .
O31 W3 O5 99.4(7) . .
O15 W3 O5 90.0(6) . .
O13 W3 O5 157.5(6) . .
O31 W3 O21 99.5(7) . .
O15 W3 O21 159.6(6) . .
O13 W3 O21 88.3(6) . .
O5 W3 O21 86.7(6) . .
O31 W3 O10 167.2(7) . .
O15 W3 O10 88.4(5) . .
O13 W3 O10 86.0(5) . .
O5 W3 O10 71.6(5) . .
O21 W3 O10 71.4(5) . .
O39 W4 O34 102.9(7) . .
O39 W4 O7 99.3(7) . .
O34 W4 O7 94.2(7) . .
O39 W4 O12 98.6(7) . .
O34 W4 O12 95.2(6) . .
O7 W4 O12 157.3(6) . .
O39 W4 O24 90.3(7) . .
O34 W4 O24 166.6(6) . .
O7 W4 O24 81.3(6) . .
O12 W4 O24 84.9(6) . .
O39 W4 O16 167.7(6) . .
O34 W4 O16 86.6(6) . .
O7 W4 O16 87.7(6) . .
O12 W4 O16 72.4(6) . .
O24 W4 O16 80.7(5) . .
O23 W5 O27 105.5(7) . .
O23 W5 O26 105.6(7) . .
O27 W5 O26 91.8(6) . .
O23 W5 O21 95.4(7) . .
O27 W5 O21 95.5(6) . .
O26 W5 O21 155.1(6) . .
O23 W5 O11 90.6(7) . .
O27 W5 O11 164.0(6) . .
O26 W5 O11 83.8(6) . .
O21 W5 O11 82.6(6) . .
O23 W5 O10 158.5(6) . .
O27 W5 O10 94.4(6) . .
O26 W5 O10 81.4(5) . .
O21 W5 O10 74.3(5) . .
O11 W5 O10 69.8(5) . .
O30 W6 O1 99.4(6) . .
O30 W6 O4 94.3(7) . .
O1 W6 O4 89.8(6) . .
O30 W6 O7 100.9(7) . .
O1 W6 O7 85.5(6) . .
O4 W6 O7 164.7(6) . .
O30 W6 O14 96.7(6) . .
O1 W6 O14 163.8(6) . .
O4 W6 O14 89.4(6) . .
O7 W6 O14 91.0(6) . .
O30 W6 O6 166.8(7) . .
O1 W6 O6 90.7(5) . .
O4 W6 O6 77.2(5) . .
O7 W6 O6 88.3(6) . .
O14 W6 O6 73.3(5) . .
O30 W6 W9 131.4(5) . .
O1 W6 W9 129.1(4) . .
O4 W6 W9 86.5(4) . .
O7 W6 W9 85.2(5) . .
O14 W6 W9 34.7(4) . .
O6 W6 W9 39.1(3) . .
O19 W7 O37 101.0(8) . .
O19 W7 O13 100.8(7) . .
O37 W7 O13 95.4(6) . .
O19 W7 O12 98.8(8) . .
O37 W7 O12 95.6(7) . .
O13 W7 O12 155.2(6) . .
O19 W7 O9 90.7(7) . .
O37 W7 O9 168.2(6) . .
O13 W7 O9 80.6(6) . .
O12 W7 O9 84.2(6) . .
O19 W7 O16 168.6(7) . .
O37 W7 O16 88.5(6) . .
O13 W7 O16 84.4(5) . .
O12 W7 O16 73.8(6) . .
O9 W7 O16 80.1(5) . .
O25 W8 O18 103.5(7) . .
O25 W8 O20 100.7(7) . .
O18 W8 O20 87.6(6) . .
O25 W8 O29 98.1(6) . .
O18 W8 O29 91.0(6) . .
O20 W8 O29 160.9(6) . .
O25 W8 O28 97.4(7) . .
O18 W8 O28 159.1(7) . .
O20 W8 O28 87.2(6) . .
O29 W8 O28 87.2(6) . .
O25 W8 O3 166.2(6) . .
O18 W8 O3 87.5(6) . .
O20 W8 O3 87.7(6) . .
O29 W8 O3 73.2(5) . .
O28 W8 O3 72.0(6) . .
O22 W9 O32 104.6(7) . .
O22 W9 O26 98.5(6) . .
O32 W9 O26 95.0(6) . .
O22 W9 O14 92.0(6) . .
O32 W9 O14 95.4(6) . .
O26 W9 O14 162.8(6) . .
O22 W9 O6 152.9(6) . .
O32 W9 O6 101.3(6) . .
O26 W9 O6 86.9(6) . .
O14 W9 O6 77.7(6) . .
O22 W9 O2 79.3(5) . .
O32 W9 O2 176.1(6) . .
O26 W9 O2 84.7(5) . .
O14 W9 O2 84.0(5) . .
O6 W9 O2 74.8(5) . .
O22 W9 W6 125.4(5) . .
O32 W9 W6 95.6(4) . .
O26 W9 W6 129.8(4) . .
O14 W9 W6 35.2(4) . .
O6 W9 W6 43.0(4) . .
O2 W9 W6 81.6(3) . .
O22 W9 Ce1 38.3(4) . .
O32 W9 Ce1 142.7(5) . .
O26 W9 Ce1 89.1(4) . .
O14 W9 Ce1 90.9(4) . .
O6 W9 Ce1 116.0(4) . .
O2 W9 Ce1 41.2(3) . .
W6 W9 Ce1 109.93(4) . .
O38 W10 O11 103.9(7) . .
O38 W10 O33 101.2(7) . .
O11 W10 O33 94.2(6) . .
O38 W10 O5 98.6(6) . .
O11 W10 O5 89.7(6) . .
O33 W10 O5 158.2(6) . .
O38 W10 O18 98.0(7) . .
O11 W10 O18 157.9(6) . .
O33 W10 O18 84.6(6) . .
O5 W10 O18 83.8(6) . .
O38 W10 O10 172.0(6) . .
O11 W10 O10 76.6(6) . .
O33 W10 O10 86.7(6) . .
O5 W10 O10 73.4(5) . .
O18 W10 O10 81.3(5) . .
O36 W11 O9 103.9(7) . .
O36 W11 O35 97.1(7) . .
O9 W11 O35 92.8(6) . .
O36 W11 O15 102.9(7) . .
O9 W11 O15 88.1(6) . .
O35 W11 O15 159.2(6) . .
O36 W11 O29 97.7(7) . .
O9 W11 O29 158.2(6) . .
O35 W11 O29 87.2(6) . .
O15 W11 O29 84.4(6) . .
O36 W11 O3 168.2(7) . .
O9 W11 O3 85.6(5) . .
O35 W11 O3 75.1(6) . .
O15 W11 O3 84.3(6) . .
O29 W11 O3 73.4(5) . .
O27 Ce1 O2 135.9(5) 4_655 .
O27 Ce1 O34 104.4(5) 4_655 4_655
O2 Ce1 O34 119.7(4) . 4_655
O27 Ce1 O37 71.0(5) 4_655 4_655
O2 Ce1 O37 121.5(4) . 4_655
O34 Ce1 O37 72.5(5) 4_655 4_655
O27 Ce1 O22 136.1(5) 4_655 .
O2 Ce1 O22 61.8(4) . .
O34 Ce1 O22 75.1(5) 4_655 .
O37 Ce1 O22 142.7(5) 4_655 .
O27 Ce1 O3W 72.3(5) 4_655 .
O2 Ce1 O3W 70.8(5) . .
O34 Ce1 O3W 148.1(5) 4_655 .
O37 Ce1 O3W 76.6(5) 4_655 .
O22 Ce1 O3W 129.9(5) . .
O27 Ce1 O2W 136.6(5) 4_655 .
O2 Ce1 O2W 65.1(5) . .
O34 Ce1 O2W 72.2(5) 4_655 .
O37 Ce1 O2W 66.8(5) 4_655 .
O22 Ce1 O2W 86.0(5) . .
O3W Ce1 O2W 88.4(6) . .
O27 Ce1 O32 63.6(5) 4_655 4_655
O2 Ce1 O32 129.8(4) . 4_655
O34 Ce1 O32 69.3(4) 4_655 4_655
O37 Ce1 O32 108.4(5) 4_655 4_655
O22 Ce1 O32 76.2(5) . 4_655
O3W Ce1 O32 129.9(5) . 4_655
O2W Ce1 O32 140.5(5) . 4_655
O27 Ce1 O1W 79.4(5) 4_655 .
O2 Ce1 O1W 69.1(5) . .
O34 Ce1 O1W 135.0(5) 4_655 .
O37 Ce1 O1W 144.8(5) 4_655 .
O22 Ce1 O1W 72.6(5) . .
O3W Ce1 O1W 76.5(6) . .
O2W Ce1 O1W 134.3(5) . .
O32 Ce1 O1W 73.2(5) 4_655 .
O27 Ce1 W9 148.9(3) 4_655 .
O2 Ce1 W9 36.5(3) . .
O34 Ce1 W9 92.3(3) 4_655 .
O37 Ce1 W9 140.0(3) 4_655 .
O22 Ce1 W9 25.4(3) . .
O3W Ce1 W9 106.5(4) . .
O2W Ce1 W9 73.3(4) . .
O32 Ce1 W9 99.7(3) 4_655 .
O1W Ce1 W9 70.3(3) . .
W6 O1 W2 150.6(8) . .
W1 O2 W9 106.0(6) . .
W1 O2 Ce1 151.7(7) . .
W9 O2 Ce1 102.3(5) . .
W11 O3 W2 95.5(5) . .
W11 O3 W8 95.5(5) . .
W2 O3 W8 95.1(5) . .
W6 O4 W1 112.8(7) . .
W3 O5 W10 120.8(7) . .
W9 O6 W6 97.9(5) . .
W9 O6 W1 101.4(5) . .
W6 O6 W1 94.3(5) . .
W4 O7 W6 154.1(8) . .
W11 O9 W7 150.5(8) . .
W10 O10 W5 97.9(5) . .
W10 O10 W3 94.2(5) . .
W5 O10 W3 94.3(5) . .
W10 O11 W5 115.7(7) . .
W7 O12 W4 115.2(8) . .
W7 O12 Na1 117.1(8) . .
W4 O12 Na1 104.5(7) . .
W7 O13 W3 157.5(8) . .
W9 O14 W6 110.1(7) . .
W3 O15 W11 149.3(8) . .
W7 O16 W4 95.9(5) . .
W8 O18 W10 153.0(8) . .
W8 O20 W1 150.9(8) . .
W5 O21 W3 119.3(7) . .
W9 O22 Ce1 116.3(6) . .
W2 O24 W4 150.3(8) . .
W2 O24 Na1 108.6(7) . .
W4 O24 Na1 99.3(7) . .
W9 O26 W5 140.0(8) . .
W5 O27 Ce1 162.8(8) . 3_565
W8 O28 W2 119.3(8) . .
W8 O29 W11 117.9(7) . .
W9 O32 Ce1 158.9(8) . 3_565
W10 O33 W1 150.1(9) . .
W4 O34 Ce1 141.0(7) . 3_565
W11 O35 W2 115.5(7) . .
W7 O37 Ce1 139.2(8) . 3_565
O12 Na1 O4W 72.4(8) . 14_464
O12 Na1 O24 55.5(6) . .
O4W Na1 O24 106.4(10) 14_464 .
C2 N1 C1 116(3) . .
C2 N1 H1D 108.3 . .
C1 N1 H1D 108.3 . .
C2 N1 H1E 108.3 . .
C1 N1 H1E 108.3 . .
H1D N1 H1E 107.4 . .
C3 N2 C4 116(3) . .
C3 N2 H2D 108.4 . .
C4 N2 H2D 108.4 . .
C3 N2 H2E 108.4 . .
C4 N2 H2E 108.4 . .
H2D N2 H2E 107.4 . .
N1 C1 H1A 109.5 . .
N1 C1 H1B 109.5 . .
H1A C1 H1B 109.5 . .
N1 C1 H1C 109.5 . .
H1A C1 H1C 109.5 . .
H1B C1 H1C 109.5 . .
N1 C2 H2A 109.5 . .
N1 C2 H2B 109.5 . .
H2A C2 H2B 109.5 . .
N1 C2 H2C 109.5 . .
H2A C2 H2C 109.5 . .
H2B C2 H2C 109.5 . .
N2 C3 H3A 109.5 . .
N2 C3 H3B 109.5 . .
H3A C3 H3B 109.5 . .
N2 C3 H3C 109.5 . .
H3A C3 H3C 109.5 . .
H3B C3 H3C 109.5 . .
N2 C4 H4A 109.5 . .
N2 C4 H4B 109.5 . .
H4A C4 H4B 109.5 . .
N2 C4 H4C 109.5 . .
H4A C4 H4C 109.5 . .
H4B C4 H4C 109.5 . .

loop_
_geom_bond_atom_site_label_1
_geom_bond_atom_site_label_2
_geom_bond_distance
_geom_bond_site_symmetry_2
W1 O17 1.769(14) .
W1 O2 1.902(13) .
W1 O33 1.928(14) .
W1 O4 1.983(14) .
W1 O20 2.001(15) .
W1 O6 2.230(13) .
W2 O8 1.654(16) .
W2 O24 1.827(15) .
W2 O1 1.929(15) .
W2 O28 1.963(16) .
W2 O35 1.970(15) .
W2 O3 2.238(13) .
W3 O31 1.669(15) .
W3 O15 1.857(16) .
W3 O13 1.899(14) .
W3 O5 1.906(13) .
W3 O21 1.971(15) .
W3 O10 2.350(12) .
W4 O39 1.674(16) .
W4 O34 1.784(14) .
W4 O7 1.892(14) .
W4 O12 1.975(15) .
W4 O24 2.097(14) .
W4 O16 2.209(13) .
W5 O23 1.703(16) .
W5 O27 1.810(15) .
W5 O26 1.912(14) .
W5 O21 1.939(15) .
W5 O11 2.177(15) .
W5 O10 2.251(13) .
W6 O30 1.693(15) .
W6 O1 1.897(15) .
W6 O4 1.927(14) .
W6 O7 1.932(14) .
W6 O14 1.973(14) .
W6 O6 2.212(13) .
W7 O19 1.684(15) .
W7 O37 1.738(15) .
W7 O13 1.897(14) .
W7 O12 1.907(16) .
W7 O9 2.120(13) .
W7 O16 2.204(14) .
W8 O25 1.724(16) .
W8 O18 1.829(15) .
W8 O20 1.854(15) .
W8 O29 1.897(14) .
W8 O28 1.937(16) .
W8 O3 2.322(14) .
W9 O22 1.758(14) .
W9 O32 1.760(15) .
W9 O26 1.910(15) .
W9 O14 1.947(14) .
W9 O6 2.046(13) .
W9 O2 2.237(13) .
W10 O38 1.780(14) .
W10 O11 1.814(15) .
W10 O33 1.921(15) .
W10 O5 1.959(13) .
W10 O18 2.010(15) .
W10 O10 2.236(13) .
W11 O36 1.723(15) .
W11 O9 1.807(13) .
W11 O35 1.927(15) .
W11 O15 1.950(16) .
W11 O29 2.022(14) .
W11 O3 2.216(13) .
Ce1 O27 2.469(15) 4_655
Ce1 O2 2.476(13) .
Ce1 O34 2.482(13) 4_655
Ce1 O37 2.534(15) 4_655
Ce1 O22 2.539(14) .
Ce1 O3W 2.566(16) .
Ce1 O2W 2.580(15) .
Ce1 O32 2.586(15) 4_655
Ce1 O1W 2.610(16) .
O12 Na1 2.92(3) .
O24 Na1 2.98(2) .
O27 Ce1 2.469(15) 3_565
O32 Ce1 2.586(15) 3_565
O34 Ce1 2.482(13) 3_565
O37 Ce1 2.534(15) 3_565
Na1 O4W 2.98(4) 14_464
N1 C2 1.40(3) .
N1 C1 1.40(4) .
N1 H1D 0.9000 .
N1 H1E 0.9000 .
N2 C3 1.45(4) .
N2 C4 1.47(4) .
N2 H2D 0.9000 .
N2 H2E 0.9000 .
C1 H1A 0.9600 .
C1 H1B 0.9600 .
C1 H1C 0.9600 .
C2 H2A 0.9600 .
C2 H2B 0.9600 .
C2 H2C 0.9600 .
C3 H3A 0.9600 .
C3 H3B 0.9600 .
C3 H3C 0.9600 .
C4 H4A 0.9600 .
C4 H4B 0.9600 .
C4 H4C 0.9600 .
O4W Na1 2.98(4) 14_464
O10W O10W 1.32(12) 14_454

loop_
_platon_squeeze_void_nr
_platon_squeeze_void_average_x
_platon_squeeze_void_average_y
_platon_squeeze_void_average_z
_platon_squeeze_void_volume
_platon_squeeze_void_count_electrons
1 -0.046 -0.018 -0.002 4067.1 1018.1
2 0.000 0.000 0.500 147.3 31.6
3 0.000 0.500 0.750 147.2 29.1
4 0.098 0.750 0.625 9.4 2.5
5 0.250 0.098 0.375 9.4 5.4
6 0.250 0.402 0.875 9.4 5.8
7 0.401 0.750 0.125 9.4 3.0
8 0.500 0.000 0.250 147.3 29.1
9 0.500 0.500 1.000 147.3 31.6
10 0.598 0.250 0.125 9.4 2.5
11 0.750 0.902 0.375 9.4 5.8
12 0.750 0.598 0.875 9.4 5.4
13 0.901 0.250 0.625 9.4 3.0
